data_2204634
loop_
_publ_author_name
'Li-Juan Chen'
'Ming-Xing Yang'
'Shen Lin'

_publ_section_title
;
 Isopropoxy[2'-(2-methoxybenzoyl)-2-oxidobenzohydrazidato]oxovanadium(V)
;
_journal_issue 12
_journal_name_full 'Acta Crystallographica Section E'
_journal_page_first m1881
_journal_page_last m1882
_journal_paper_doi 10.1107/S1600536804026832
_journal_volume 60
_journal_year 2004
_chemical_formula_iupac '[V (C15 H12 N2 O4) (C3 H7 O)O]'
_chemical_formula_moiety 'C18 H19 N2 O6 V'
_chemical_formula_sum 'C18 H19 N2 O6 V'
_chemical_formula_weight 410.29
_chemical_name_systematic
;
Isopropoxy[2'-(2-methoxybenzoyl)-2-
oxidobenzohydrazidato](isopropoxy)oxovanadium(V)
;
_space_group_IT_number 14
_symmetry_cell_setting monoclinic
_symmetry_space_group_name_Hall '-P 2ybc'
_symmetry_space_group_name_H-M 'P 1 21/c 1'
_atom_sites_solution_hydrogens geom
_atom_sites_solution_primary direct
_atom_sites_solution_secondary difmap
_cell_angle_alpha 90.00
_cell_angle_beta 101.84(3)
_cell_angle_gamma 90.00
_cell_formula_units_Z 4
_cell_length_a 10.835(8)
_cell_length_b 9.882(8)
_cell_length_c 17.7300(12)
_cell_measurement_reflns_used 4227
_cell_measurement_temperature 293(2)
_cell_measurement_theta_max 27.48
_cell_measurement_theta_min 2.35
_cell_volume 1858(2)
_computing_cell_refinement RAPID-AUTO
_computing_data_collection 'RAPID-AUTO (Rigaku, 1998)'
_computing_data_reduction 'CrystalStructure (Rigaku/MSC, 2002)'
_computing_molecular_graphics 'SHELXTL/PC (Sheldrick, 1998)'
_computing_publication_material SHELXL97
_computing_structure_refinement 'SHELXL97 (Sheldrick, 1997)'
_computing_structure_solution 'SHELXS97 (Sheldrick, 1997)'
_diffrn_ambient_temperature 293(2)
_diffrn_measured_fraction_theta_full 0.994
_diffrn_measured_fraction_theta_max 0.994
_diffrn_measurement_device_type 'Rigaku R-AXIS RAPID'
_diffrn_measurement_method '\w scan'
_diffrn_radiation_monochromator graphite
_diffrn_radiation_source 'fine-focus sealed tube'
_diffrn_radiation_type MoK\a
_diffrn_radiation_wavelength 0.71073
_diffrn_reflns_av_R_equivalents 0.0281
_diffrn_reflns_av_sigmaI/netI 0.0274
_diffrn_reflns_limit_h_max 14
_diffrn_reflns_limit_h_min 0
_diffrn_reflns_limit_k_max 12
_diffrn_reflns_limit_k_min 0
_diffrn_reflns_limit_l_max 22
_diffrn_reflns_limit_l_min -23
_diffrn_reflns_number 16277
_diffrn_reflns_theta_full 27.49
_diffrn_reflns_theta_max 27.49
_diffrn_reflns_theta_min 1.92
_diffrn_standards_decay_% 0
_diffrn_standards_interval_count 0
_diffrn_standards_number 0
_exptl_absorpt_coefficient_mu 0.571
_exptl_absorpt_correction_T_max 0.843
_exptl_absorpt_correction_T_min 0.655
_exptl_absorpt_correction_type multi-scan
_exptl_absorpt_process_details '(ABSCOR; Higashi, 1999)'
_exptl_crystal_colour 'dark red'
_exptl_crystal_density_diffrn 1.467
_exptl_crystal_density_method 'not measured'
_exptl_crystal_description prism
_exptl_crystal_F_000 848
_exptl_crystal_size_max 0.6
_exptl_crystal_size_mid 0.4
_exptl_crystal_size_min 0.3
_refine_diff_density_max 0.475
_refine_diff_density_min -0.262
_refine_ls_extinction_method none
_refine_ls_goodness_of_fit_ref 1.081
_refine_ls_hydrogen_treatment mixed
_refine_ls_matrix_type full
_refine_ls_number_parameters 244
_refine_ls_number_reflns 4226
_refine_ls_number_restraints 0
_refine_ls_restrained_S_all 1.081
_refine_ls_R_factor_all 0.0502
_refine_ls_R_factor_gt 0.0386
_refine_ls_shift/su_max 0.000
_refine_ls_shift/su_mean 0.000
_refine_ls_structure_factor_coef Fsqd
_refine_ls_weighting_details 'calc w = 1/[\s^2^(Fo^2^)+(0.0660P)^2^+0.1239P] where P = (Fo^2^+2Fc^2^)/3'
_refine_ls_weighting_scheme calc
_refine_ls_wR_factor_gt 0.1120
_refine_ls_wR_factor_ref 0.1168
_reflns_number_gt 3336
_reflns_number_total 4226
_reflns_threshold_expression >2sigma(I)
_cod_data_source_file ci6468.cif
_cod_data_source_block I
_cod_depositor_comments
;
The following automatic conversions were performed:
'_symmetry_cell_setting' value 'Monoclinic' changed to 'monoclinic'
according to '/home/saulius/struct/CIF-dictionaries/cif_core.dic'
dictionary named 'cif_core.dic' version 2.4.1 from 2010-06-29.

Automatic conversion script
Id: cif_fix_enum 1527 2010-12-29 10:47:43Z saulius 

The following automatic conversions were performed:

'_symmetry_cell_setting' value 'Monoclinic' changed to 'monoclinic'
according to /home/saulius/struct/CIF-dictionaries/cif_core.dic
dictionary named 'cif_core.dic' version 2.4.1 from 2010-06-29.

Automatic conversion script
Id: cif_fix_values 1715 2011-07-08 13:25:40Z adriana 
;
_cod_original_sg_symbol_H-M 'P 21/c'
_cod_database_code 2204634

loop_
_symmetry_equiv_pos_as_xyz
'x, y, z'
'-x, y+1/2, -z+1/2'
'-x, -y, -z'
'x, -y-1/2, z-1/2'

loop_
_atom_site_label
_atom_site_fract_x
_atom_site_fract_y
_atom_site_fract_z
_atom_site_U_iso_or_equiv
_atom_site_adp_type
_atom_site_calc_flag
_atom_site_refinement_flags
_atom_site_occupancy
_atom_site_type_symbol
V1 0.27238(3) 0.43906(3) 0.077130(17) 0.04575(13) Uani d . 1 V
N1 0.40958(14) 0.56827(13) 0.05972(8) 0.0426(3) Uani d . 1 N
N2 0.36963(14) 0.65906(14) 0.00014(8) 0.0460(3) Uani d . 1 N
H2N 0.4170 0.7230 -0.0106 0.055 Uiso calc R 1 H
O1 0.40644(13) 0.34411(13) 0.13214(8) 0.0586(3) Uani d . 1 O
O2 0.59469(13) 0.68087(15) 0.07624(9) 0.0668(4) Uani d . 1 O
O3 0.19505(12) 0.54057(13) -0.01719(7) 0.0493(3) Uani d . 1 O
O4 0.37230(14) 0.86614(15) -0.09145(8) 0.0624(4) Uani d . 1 O
O5 0.21334(16) 0.51281(17) 0.14071(8) 0.0681(4) Uani d . 1 O
O6 0.17127(14) 0.30487(15) 0.04488(8) 0.0629(4) Uani d . 1 O
C1 0.51241(17) 0.38689(19) 0.17930(10) 0.0474(4) Uani d . 1 C
C2 0.57721(17) 0.50189(18) 0.16365(10) 0.0451(4) Uani d . 1 C
C3 0.6908(2) 0.5341(2) 0.21212(12) 0.0584(5) Uani d . 1 C
H3 0.7355 0.6095 0.2013 0.070 Uiso calc R 1 H
C4 0.7391(2) 0.4564(3) 0.27609(13) 0.0691(6) Uani d . 1 C
H4 0.8153 0.4796 0.3081 0.083 Uiso calc R 1 H
C5 0.6737(2) 0.3447(3) 0.29206(12) 0.0671(6) Uani d . 1 C
H5 0.7062 0.2921 0.3350 0.081 Uiso calc R 1 H
C6 0.5609(2) 0.3099(2) 0.24523(12) 0.0597(5) Uani d . 1 C
H6 0.5166 0.2350 0.2572 0.072 Uiso calc R 1 H
C7 0.52987(17) 0.59010(18) 0.09664(10) 0.0457(4) Uani d . 1 C
C8 0.25446(16) 0.64015(18) -0.03853(9) 0.0436(4) Uani d . 1 C
C9 0.19347(18) 0.72694(19) -0.10238(10) 0.0475(4) Uani d . 1 C
C10 0.25239(19) 0.8387(2) -0.12852(11) 0.0530(4) Uani d . 1 C
C11 0.1857(2) 0.9147(2) -0.18964(13) 0.0689(6) Uani d . 1 C
H11 0.2236 0.9889 -0.2078 0.083 Uiso calc R 1 H
C12 0.0639(3) 0.8802(3) -0.22314(13) 0.0790(7) Uani d . 1 C
H12 0.0206 0.9310 -0.2643 0.095 Uiso calc R 1 H
C13 0.0053(2) 0.7733(3) -0.19722(13) 0.0747(7) Uani d . 1 C
H13 -0.0777 0.7524 -0.2201 0.090 Uiso calc R 1 H
C14 0.06935(19) 0.6959(2) -0.13690(11) 0.0586(5) Uani d . 1 C
H14 0.0294 0.6227 -0.1192 0.070 Uiso calc R 1 H
C15 0.4381(3) 0.9760(3) -0.11858(17) 0.0842(8) Uani d . 1 C
H15A 0.5212 0.9833 -0.0871 0.126 Uiso calc R 1 H
H15B 0.3929 1.0587 -0.1158 0.126 Uiso calc R 1 H
H15C 0.4443 0.9593 -0.1710 0.126 Uiso calc R 1 H
C16 0.0279(3) 0.2434(4) -0.06850(17) 0.1165(12) Uani d . 1 C
H16A 0.0249 0.3361 -0.0850 0.175 Uiso calc R 1 H
H16B -0.0371 0.2275 -0.0400 0.175 Uiso calc R 1 H
H16C 0.0152 0.1851 -0.1127 0.175 Uiso calc R 1 H
C17 0.1508(2) 0.2153(3) -0.01941(14) 0.0749(6) Uani d . 1 C
H17 0.2154 0.2339 -0.0494 0.090 Uiso calc R 1 H
C18 0.1699(4) 0.0759(3) 0.0105(2) 0.1146(12) Uani d . 1 C
H18A 0.2528 0.0678 0.0420 0.172 Uiso calc R 1 H
H18B 0.1610 0.0137 -0.0319 0.172 Uiso calc R 1 H
H18C 0.1081 0.0556 0.0407 0.172 Uiso calc R 1 H

loop_
_atom_site_aniso_label
_atom_site_aniso_U_11
_atom_site_aniso_U_22
_atom_site_aniso_U_33
_atom_site_aniso_U_12
_atom_site_aniso_U_13
_atom_site_aniso_U_23
V1 0.0469(2) 0.04482(19) 0.04441(19) -0.01057(13) 0.00684(13) 0.00124(12)
N1 0.0433(7) 0.0396(7) 0.0428(7) -0.0026(6) 0.0039(6) 0.0045(6)
N2 0.0472(8) 0.0415(8) 0.0477(8) -0.0045(6) 0.0059(6) 0.0075(6)
O1 0.0611(8) 0.0443(7) 0.0637(8) -0.0096(6) -0.0024(6) 0.0091(6)
O2 0.0529(8) 0.0651(9) 0.0766(9) -0.0197(7) -0.0004(7) 0.0201(8)
O3 0.0451(7) 0.0502(7) 0.0503(7) -0.0062(5) 0.0042(6) 0.0049(6)
O4 0.0660(9) 0.0543(8) 0.0684(9) -0.0039(7) 0.0174(7) 0.0137(7)
O5 0.0742(10) 0.0775(10) 0.0565(8) -0.0058(8) 0.0229(7) -0.0069(8)
O6 0.0662(9) 0.0593(8) 0.0583(8) -0.0249(7) 0.0010(7) 0.0039(7)
C1 0.0509(10) 0.0430(9) 0.0474(9) 0.0039(8) 0.0078(8) -0.0006(8)
C2 0.0456(9) 0.0442(9) 0.0441(9) 0.0020(7) 0.0060(7) -0.0022(8)
C3 0.0512(11) 0.0614(12) 0.0583(11) -0.0037(9) 0.0014(9) 0.0003(10)
C4 0.0563(12) 0.0827(16) 0.0597(12) 0.0037(11) -0.0083(10) 0.0019(12)
C5 0.0732(14) 0.0715(14) 0.0516(11) 0.0154(12) 0.0012(10) 0.0086(10)
C6 0.0696(13) 0.0522(11) 0.0561(11) 0.0056(9) 0.0100(10) 0.0081(9)
C7 0.0452(9) 0.0424(9) 0.0483(9) -0.0036(7) 0.0067(7) -0.0020(8)
C8 0.0470(9) 0.0430(9) 0.0415(8) 0.0037(7) 0.0105(7) -0.0015(7)
C9 0.0529(10) 0.0495(10) 0.0411(8) 0.0084(8) 0.0116(8) 0.0024(8)
C10 0.0604(11) 0.0546(11) 0.0463(9) 0.0088(9) 0.0165(8) 0.0038(8)
C11 0.0836(16) 0.0678(14) 0.0584(12) 0.0144(12) 0.0215(12) 0.0176(11)
C12 0.0903(18) 0.0893(18) 0.0539(12) 0.0309(15) 0.0067(12) 0.0192(13)
C13 0.0605(12) 0.0966(18) 0.0614(12) 0.0183(13) -0.0004(10) 0.0118(13)
C14 0.0526(10) 0.0691(13) 0.0522(10) 0.0095(10) 0.0065(9) 0.0028(10)
C15 0.0934(19) 0.0630(14) 0.0998(19) -0.0162(13) 0.0282(16) 0.0199(14)
C16 0.134(3) 0.105(2) 0.0839(19) -0.005(2) -0.0391(19) -0.0115(17)
C17 0.0763(15) 0.0750(15) 0.0742(14) -0.0169(13) 0.0171(12) -0.0136(13)
C18 0.137(3) 0.0715(18) 0.129(3) 0.0173(18) 0.012(2) -0.0103(18)

loop_
_atom_type_symbol
_atom_type_description
_atom_type_scat_dispersion_real
_atom_type_scat_dispersion_imag
_atom_type_scat_source
C C 0.0033 0.0016 'International Tables Vol C Tables 4.2.6.8 and 6.1.1.4'
H H 0.0000 0.0000 'International Tables Vol C Tables 4.2.6.8 and 6.1.1.4'
N N 0.0061 0.0033 'International Tables Vol C Tables 4.2.6.8 and 6.1.1.4'
O O 0.0106 0.0060 'International Tables Vol C Tables 4.2.6.8 and 6.1.1.4'
V V 0.3005 0.5294 'International Tables Vol C Tables 4.2.6.8 and 6.1.1.4'

loop_
_geom_angle_atom_site_label_1
_geom_angle_atom_site_label_2
_geom_angle_atom_site_label_3
_geom_angle
_geom_angle_publ_flag
O5 V1 O6 105.40(9) yes
O5 V1 O1 104.39(8) yes
O6 V1 O1 99.29(9) yes
O5 V1 O3 101.83(8) yes
O6 V1 O3 88.84(7) yes
O1 V1 O3 149.26(6) yes
O5 V1 N1 103.54(9) yes
O6 V1 N1 149.35(7) yes
O1 V1 N1 82.98(8) yes
O3 V1 N1 75.49(7) yes
C7 N1 N2 112.67(14) ?
C7 N1 V1 133.68(12) ?
N2 N1 V1 113.52(11) ?
C8 N2 N1 114.98(14) ?
C8 N2 H2N 122.5 ?
N1 N2 H2N 122.5 ?
C1 O1 V1 130.79(13) ?
C8 O3 V1 119.28(11) ?
C10 O4 C15 118.73(18) ?
C17 O6 V1 136.13(14) ?
O1 C1 C2 122.30(16) ?
O1 C1 C6 118.30(18) ?
C2 C1 C6 119.36(18) ?
C3 C2 C1 118.91(17) ?
C3 C2 C7 118.73(18) ?
C1 C2 C7 122.36(16) ?
C4 C3 C2 121.3(2) ?
C4 C3 H3 119.3 ?
C2 C3 H3 119.3 ?
C5 C4 C3 119.5(2) ?
C5 C4 H4 120.2 ?
C3 C4 H4 120.2 ?
C4 C5 C6 120.7(2) ?
C4 C5 H5 119.7 ?
C6 C5 H5 119.7 ?
C5 C6 C1 120.1(2) ?
C5 C6 H6 119.9 ?
C1 C6 H6 119.9 ?
O2 C7 N1 121.54(17) ?
O2 C7 C2 122.55(17) ?
N1 C7 C2 115.89(16) ?
O3 C8 N2 116.11(15) ?
O3 C8 C9 120.39(16) ?
N2 C8 C9 123.50(17) ?
C14 C9 C10 119.51(17) ?
C14 C9 C8 116.90(18) ?
C10 C9 C8 123.58(18) ?
O4 C10 C11 124.2(2) ?
O4 C10 C9 116.92(16) ?
C11 C10 C9 118.9(2) ?
C12 C11 C10 120.1(2) ?
C12 C11 H11 119.9 ?
C10 C11 H11 119.9 ?
C13 C12 C11 121.3(2) ?
C13 C12 H12 119.3 ?
C11 C12 H12 119.3 ?
C12 C13 C14 119.8(2) ?
C12 C13 H13 120.1 ?
C14 C13 H13 120.1 ?
C13 C14 C9 120.4(2) ?
C13 C14 H14 119.8 ?
C9 C14 H14 119.8 ?
O4 C15 H15A 109.5 ?
O4 C15 H15B 109.5 ?
H15A C15 H15B 109.5 ?
O4 C15 H15C 109.5 ?
H15A C15 H15C 109.5 ?
H15B C15 H15C 109.5 ?
C17 C16 H16A 109.5 ?
C17 C16 H16B 109.5 ?
H16A C16 H16B 109.5 ?
C17 C16 H16C 109.5 ?
H16A C16 H16C 109.5 ?
H16B C16 H16C 109.5 ?
O6 C17 C16 109.4(2) ?
O6 C17 C18 107.8(2) ?
C16 C17 C18 115.8(3) ?
O6 C17 H17 107.9 ?
C16 C17 H17 107.9 ?
C18 C17 H17 107.9 ?
C17 C18 H18A 109.5 ?
C17 C18 H18B 109.5 ?
H18A C18 H18B 109.5 ?
C17 C18 H18C 109.5 ?
H18A C18 H18C 109.5 ?
H18B C18 H18C 109.5 ?

loop_
_geom_bond_atom_site_label_1
_geom_bond_atom_site_label_2
_geom_bond_distance
_geom_bond_publ_flag
V1 O5 1.5834(16) yes
V1 O6 1.7402(16) yes
V1 O1 1.8331(16) yes
V1 O3 1.9824(14) yes
V1 N1 2.0307(18) yes
N1 C7 1.350(2) ?
N1 N2 1.386(2) ?
N2 C8 1.308(2) ?
N2 H2N 0.86 ?
O1 C1 1.342(2) ?
O2 C7 1.238(2) ?
O3 C8 1.275(2) ?
O4 C10 1.358(3) ?
O4 C15 1.435(3) ?
O6 C17 1.424(3) ?
C1 C2 1.393(3) ?
C1 C6 1.404(3) ?
C2 C3 1.386(3) ?
C2 C7 1.478(3) ?
C3 C4 1.380(3) ?
C3 H3 0.93 ?
C4 C5 1.371(3) ?
C4 H4 0.93 ?
C5 C6 1.373(3) ?
C5 H5 0.93 ?
C6 H6 0.93 ?
C8 C9 1.465(2) ?
C9 C14 1.393(3) ?
C9 C10 1.402(3) ?
C10 C11 1.392(3) ?
C11 C12 1.375(4) ?
C11 H11 0.93 ?
C12 C13 1.360(4) ?
C12 H12 0.93 ?
C13 C14 1.380(3) ?
C13 H13 0.93 ?
C14 H14 0.93 ?
C15 H15A 0.96 ?
C15 H15B 0.96 ?
C15 H15C 0.96 ?
C16 C17 1.460(4) ?
C16 H16A 0.96 ?
C16 H16B 0.96 ?
C16 H16C 0.96 ?
C17 C18 1.475(4) ?
C17 H17 0.98 ?
C18 H18A 0.96 ?
C18 H18B 0.96 ?
C18 H18C 0.96 ?

loop_
_geom_torsion_atom_site_label_1
_geom_torsion_atom_site_label_2
_geom_torsion_atom_site_label_3
_geom_torsion_atom_site_label_4
_geom_torsion
O5 V1 N1 C7 82.69(18)
O6 V1 N1 C7 -116.90(19)
O1 V1 N1 C7 -20.49(17)
O3 V1 N1 C7 -178.36(18)
O5 V1 N1 N2 -92.74(13)
O6 V1 N1 N2 67.68(18)
O1 V1 N1 N2 164.08(12)
O3 V1 N1 N2 6.21(11)
C7 N1 N2 C8 178.55(15)
V1 N1 N2 C8 -5.04(18)
O5 V1 O1 C1 -63.09(18)
O6 V1 O1 C1 -171.74(16)
O3 V1 O1 C1 84.7(2)
N1 V1 O1 C1 39.15(16)
O5 V1 O3 C8 93.90(14)
O6 V1 O3 C8 -160.60(13)
O1 V1 O3 C8 -54.22(18)
N1 V1 O3 C8 -7.21(12)
O5 V1 O6 C17 164.9(2)
O1 V1 O6 C17 -87.3(2)
O3 V1 O6 C17 62.9(2)
N1 V1 O6 C17 4.6(3)
V1 O1 C1 C2 -39.2(3)
V1 O1 C1 C6 142.87(16)
O1 C1 C2 C3 -175.31(17)
C6 C1 C2 C3 2.6(3)
O1 C1 C2 C7 4.0(3)
C6 C1 C2 C7 -178.13(17)
C1 C2 C3 C4 -1.5(3)
C7 C2 C3 C4 179.2(2)
C2 C3 C4 C5 0.2(4)
C3 C4 C5 C6 -0.2(4)
C4 C5 C6 C1 1.3(3)
O1 C1 C6 C5 175.42(18)
C2 C1 C6 C5 -2.6(3)
N2 N1 C7 O2 -1.5(3)
V1 N1 C7 O2 -176.95(14)
N2 N1 C7 C2 176.85(14)
V1 N1 C7 C2 1.4(3)
C3 C2 C7 O2 9.7(3)
C1 C2 C7 O2 -169.61(18)
C3 C2 C7 N1 -168.65(17)
C1 C2 C7 N1 12.1(3)
V1 O3 C8 N2 6.7(2)
V1 O3 C8 C9 -172.59(12)
N1 N2 C8 O3 -0.8(2)
N1 N2 C8 C9 178.49(15)
O3 C8 C9 C14 0.7(3)
N2 C8 C9 C14 -178.57(16)
O3 C8 C9 C10 179.40(16)
N2 C8 C9 C10 0.1(3)
C15 O4 C10 C11 -3.2(3)
C15 O4 C10 C9 177.23(19)
C14 C9 C10 O4 178.39(17)
C8 C9 C10 O4 -0.3(3)
C14 C9 C10 C11 -1.2(3)
C8 C9 C10 C11 -179.89(18)
O4 C10 C11 C12 -179.2(2)
C9 C10 C11 C12 0.4(3)
C10 C11 C12 C13 0.8(4)
C11 C12 C13 C14 -1.0(4)
C12 C13 C14 C9 0.1(3)
C10 C9 C14 C13 1.0(3)
C8 C9 C14 C13 179.75(19)
V1 O6 C17 C16 -112.2(3)
V1 O6 C17 C18 121.1(3)
